data_9005845
loop_
_publ_author_name
'Ghose, S.'
'Kersten, M.'
'Langer, K.'
'Rossi, G.'
'Ungaretti, L.'

_publ_section_title
;
 Crystal field spectra and Jahn Teller effect of Mn3+
 in clinopyroxene and clinoamphiboles from India
 Note: designated as juddite in the paper
;
_journal_name_full 'Physics and Chemistry of Minerals'
_journal_page_first 291
_journal_page_last 305
_journal_paper_doi 10.1007/BF00308346
_journal_volume 13
_journal_year 1986
_chemical_formula_sum 'Al0.15 Ca0.28 Fe0.77 H2 K0.31 Li0.18 Mg3.49 Mn0.4 Na1.8 O24 Si7.9 Ti0.1'
_chemical_name_mineral Magnesio-arfvedsonite
_space_group_IT_number 12
_symmetry_space_group_name_Hall '-C 2y'
_symmetry_space_group_name_H-M 'C 1 2/m 1'
_cell_angle_alpha 90
_cell_angle_beta 103.837
_cell_angle_gamma 90
_cell_formula_units_Z 2
_cell_length_a 9.7624
_cell_length_b 17.9136
_cell_length_c 5.2874
_cell_volume 897.826
_database_code_amcsd 0007427
_exptl_crystal_density_diffrn 3.079
_cod_original_formula_sum 'Na1.8 K.31 Mg3.49 Fe.77 Ti.1 Al.15 Mn.4 Li.18 Ca.28 Si7.9 O24 H2'
_cod_database_code 9005845

loop_
_space_group_symop_operation_xyz
x,y,z
1/2+x,1/2+y,z
x,-y,z
1/2+x,1/2-y,z
-x,y,-z
1/2-x,1/2+y,-z
-x,-y,-z
1/2-x,1/2-y,-z

loop_
_atom_site_label
_atom_site_fract_x
_atom_site_fract_y
_atom_site_fract_z
_atom_site_occupancy
_atom_site_U_iso_or_equiv
_atom_site_type_symbol
_atom_site_attached_hydrogens
NaA2 0.00000 0.50000 0.00000 0.04000 0.05053 Na 0
KA2 0.00000 0.50000 0.00000 0.15500 0.05053 K 0
NaAM 0.04430 0.50000 0.09960 0.02000 0.03166 Na 0
KAM 0.04430 0.50000 0.09960 0.07750 0.03166 K 0
MgM1 0.00000 0.08699 0.50000 0.87500 0.00849 Mg 0
FeM1 0.00000 0.08699 0.50000 0.04500 0.00849 Fe 0
TiM1 0.00000 0.08699 0.50000 0.05000 0.00849 Ti 0
AlM1 0.00000 0.08699 0.50000 0.03000 0.00849 Al 0
MgM2 0.00000 0.18053 0.00000 0.46000 0.00646 Mg 0
MnM2 0.00000 0.18053 0.00000 0.20000 0.00646 Mn 0
FeM2 0.00000 0.18053 0.00000 0.34000 0.00646 Fe 0
MgM3 0.00000 0.00000 0.00000 0.82000 0.00671 Mg 0
LiM3 0.00000 0.00000 0.00000 0.18000 0.00671 Li 0
CaM4 0.00000 0.27410 0.50000 0.07000 0.01381 Ca 0
NaM4 0.00000 0.27410 0.50000 0.43000 0.01381 Na 0
CaM4* 0.00000 0.24890 0.50000 0.07000 0.00874 Ca 0
NaM4* 0.00000 0.24890 0.50000 0.43000 0.00874 Na 0
SiT1 0.28078 0.08552 0.29162 0.98750 0.00532 Si 0
AlT1 0.28078 0.08552 0.29162 0.01120 0.00532 Al 0
SiT2 0.28930 0.17117 0.79927 0.98750 0.00557 Si 0
AlT2 0.28930 0.17117 0.79927 0.01120 0.00557 Al 0
O1 0.11125 0.08788 0.21377 1.00000 0.00709 O 0
O2 0.11866 0.16982 0.72919 1.00000 0.00823 O 0
O3 0.10876 0.00000 0.70755 1.00000 0.00760 O 0
O4 0.36438 0.24974 0.79558 1.00000 0.01153 O 0
O5 0.34879 0.13003 0.08367 1.00000 0.00975 O 0
O6 0.34302 0.11947 0.58097 1.00000 0.01001 O 0
O7 0.33709 0.00000 0.29434 1.00000 0.01127 O 0
H 0.16040 0.00000 0.73690 1.00000 0.04901 H 0

loop_
_cod_changelog_entry_id
_cod_changelog_entry_author
_cod_changelog_entry_date
_cod_changelog_entry_text
1
;cod-tools version 3.8.0
Id: cif_guess_AMCSD_atom_types 9581 2023-05-17 12:35:41Z saulius
;
2023-05-23T09:14:25+03:00
;Derived atom types and hydrogen counts
from atom names that follow the AMCSD naming convention
(Wat == water, O-H == hydroxyl).
;

loop_
_cod_related_entry_id
_cod_related_entry_database
_cod_related_entry_code
1 AMCSD 0007427
